data_4511590
loop_
_publ_author_name
'SeethaLekshmi, Sunil'
'Varughese, Sunil'
'Giri, Lopamudra'
'Pedireddi, V. R.'

_publ_section_title
;
 Molecular Complexes of 4-Halophenylboronic Acids: A Systematic
 Exploration of Isostructurality and Structural Landscape
;
_journal_issue 8
_journal_name_full 'Crystal Growth &amp; Design'
_journal_page_first 4143
_journal_paper_doi 10.1021/cg500750p
_journal_volume 14
_journal_year 2014
_chemical_formula_moiety '3(C12 H10 N2), 2(C6 H6 B I O2)'
_chemical_formula_sum 'C48 H42 B2 I2 N6 O4'
_chemical_formula_weight 1042.30
_chemical_name_systematic
; 
 4-Iodophenylboronic acid-trans-1,2-bis(4-pyridyl)ethene complex 
;
_space_group_IT_number 2
_symmetry_cell_setting triclinic
_symmetry_space_group_name_Hall '-P 1'
_symmetry_space_group_name_H-M 'P -1'
_atom_sites_solution_hydrogens geom
_atom_sites_solution_primary direct
_atom_sites_solution_secondary difmap
_audit_creation_method SHELXL-97
_cell_angle_alpha 69.960(8)
_cell_angle_beta 66.850(8)
_cell_angle_gamma 70.210(7)
_cell_formula_units_Z 1
_cell_length_a 10.129(4)
_cell_length_b 10.900(4)
_cell_length_c 12.521(4)
_cell_measurement_temperature 298(2)
_cell_volume 1160.4(7)
_computing_cell_refinement SMART
_computing_data_collection SMART
_computing_data_reduction SAINTPLUS
_computing_structure_refinement 'SHELXTL (Sheldrick, 1997)'
_computing_structure_solution 'SHELXTL (Sheldrick, 1990)'
_diffrn_ambient_temperature 298(2)
_diffrn_measured_fraction_theta_full 0.965
_diffrn_measured_fraction_theta_max 0.965
_diffrn_measurement_device_type 'Bruker APEX CCD-Area Detector'
_diffrn_measurement_method SMART
_diffrn_radiation_monochromator graphite
_diffrn_radiation_source 'fine-focus sealed tube'
_diffrn_radiation_type MoK\a
_diffrn_radiation_wavelength 0.71073
_diffrn_reflns_av_R_equivalents 0.0637
_diffrn_reflns_av_sigmaI/netI 0.1678
_diffrn_reflns_limit_h_max 12
_diffrn_reflns_limit_h_min -12
_diffrn_reflns_limit_k_max 12
_diffrn_reflns_limit_k_min -11
_diffrn_reflns_limit_l_max 14
_diffrn_reflns_limit_l_min -9
_diffrn_reflns_number 8478
_diffrn_reflns_theta_full 25.07
_diffrn_reflns_theta_max 25.07
_diffrn_reflns_theta_min 1.82
_exptl_absorpt_coefficient_mu 1.405
_exptl_absorpt_correction_T_max 0.978
_exptl_absorpt_correction_T_min 0.824
_exptl_absorpt_correction_type empirical
_exptl_absorpt_process_details 'SADABS; Sheldrick, 1996'
_exptl_crystal_colour Colorless
_exptl_crystal_density_diffrn 1.492
_exptl_crystal_density_method 'not measured'
_exptl_crystal_description Plate
_exptl_crystal_F_000 520
_exptl_crystal_size_max 0.28
_exptl_crystal_size_mid 0.17
_exptl_crystal_size_min 0.14
_refine_diff_density_max 0.808
_refine_diff_density_min -0.455
_refine_diff_density_rms 0.116
_refine_ls_extinction_method none
_refine_ls_goodness_of_fit_ref 0.830
_refine_ls_hydrogen_treatment mixed
_refine_ls_matrix_type full
_refine_ls_number_parameters 284
_refine_ls_number_reflns 3961
_refine_ls_number_restraints 0
_refine_ls_restrained_S_all 0.830
_refine_ls_R_factor_all 0.1417
_refine_ls_R_factor_gt 0.0549
_refine_ls_shift/su_max 0.000
_refine_ls_shift/su_mean 0.000
_refine_ls_structure_factor_coef Fsqd
_refine_ls_weighting_details 'calc w=1/[\s^2^(Fo^2^)+(0.0616P)^2^+0.0000P] where P=(Fo^2^+2Fc^2^)/3'
_refine_ls_weighting_scheme calc
_refine_ls_wR_factor_gt 0.1271
_refine_ls_wR_factor_ref 0.1507
_reflns_number_gt 1841
_reflns_number_total 3961
_reflns_threshold_expression >2sigma(I)
_cod_data_source_file 09_ibpye.CIF
_cod_data_source_block 09
_cod_depositor_comments
;
The following automatic conversions were performed:

'_symmetry_cell_setting' value 'Triclinic' changed to 'triclinic'
according to
/usr/data/users/saulius/crontab/automatic-downloads/rss-feeds/ACS/lib/dictionaries/cif_core.dic
dictionary named 'cif_core.dic' version 2.4.2 from
2011-04-26.

'_exptl_absorpt_correction_type' value 'Empirical'
changed to 'empirical' according to
/usr/data/users/saulius/crontab/automatic-downloads/rss-feeds/ACS/lib/dictionaries/cif_core.dic
dictionary named 'cif_core.dic' version 2.4.2 from 2011-04-26.

Automatic conversion script
Id: cif_fix_values 2281 2013-09-26 08:29:07Z andrius 

 Adding full bibliography for 4511578--4511594.cif.
;
_cod_original_sg_symbol_H-M P-1
_cod_database_code 4511590

loop_
_symmetry_equiv_pos_as_xyz
'x, y, z'
'-x, -y, -z'

loop_
_atom_site_label
_atom_site_type_symbol
_atom_site_fract_x
_atom_site_fract_y
_atom_site_fract_z
_atom_site_U_iso_or_equiv
_atom_site_adp_type
_atom_site_occupancy
_atom_site_symmetry_multiplicity
_atom_site_calc_flag
_atom_site_refinement_flags
I14 I 0.20673(7) 0.67153(7) 0.49028(6) 0.0688(3) Uani 1 1 d .
O1B O 0.7747(7) 0.9130(7) -0.0419(6) 0.085(2) Uani 1 1 d .
H1B H 0.8557 0.9218 -0.0903 0.127 Uiso 1 1 calc R
C14 C 0.3931(9) 0.7174(10) 0.3424(8) 0.055(3) Uani 1 1 d .
O1A O 0.9185(8) 0.7207(8) 0.0612(7) 0.086(3) Uani 1 1 d .
N31 N -0.0562(9) 0.5966(10) 0.7119(8) 0.086(3) Uani 1 1 d .
B11 B 0.7925(13) 0.8062(13) 0.0478(10) 0.059(3) Uani 1 1 d .
N21 N 0.0070(9) 0.9775(10) 0.2457(8) 0.079(3) Uani 1 1 d .
C12 C 0.6556(9) 0.6679(10) 0.2492(9) 0.068(3) Uani 1 1 d .
H12 H 0.7481 0.6137 0.2522 0.082 Uiso 1 1 calc R
C15 C 0.3804(10) 0.8216(10) 0.2443(8) 0.066(3) Uani 1 1 d .
H15 H 0.2882 0.8752 0.2401 0.079 Uiso 1 1 calc R
C11 C 0.6474(9) 0.7721(9) 0.1508(8) 0.051(2) Uani 1 1 d .
C16 C 0.5078(10) 0.8455(10) 0.1515(8) 0.067(3) Uani 1 1 d .
H16 H 0.4975 0.9161 0.0854 0.081 Uiso 1 1 calc R
N22 N -0.8067(9) 0.7457(10) 0.9042(8) 0.086(3) Uani 1 1 d .
C210 C -0.5518(11) 0.8107(13) 0.7266(10) 0.084(4) Uani 1 1 d .
C13 C 0.5306(10) 0.6395(10) 0.3459(8) 0.071(3) Uani 1 1 d .
H13 H 0.5408 0.5685 0.4118 0.085 Uiso 1 1 calc R
C25 C -0.0531(12) 1.0288(11) 0.3398(11) 0.090(4) Uani 1 1 d .
H25 H -0.0198 1.0987 0.3396 0.108 Uiso 1 1 calc R
C36 C -0.4566(10) 0.4822(11) 0.9527(8) 0.077(3) Uani 1 1 d .
H36 H -0.4822 0.4219 0.9311 0.092 Uiso 1 1 calc R
C34 C -0.2415(11) 0.4772(11) 0.7734(10) 0.092(4) Uani 1 1 d .
H34 H -0.2740 0.4170 0.7575 0.110 Uiso 1 1 calc R
C33 C -0.3185(10) 0.5250(10) 0.8719(9) 0.061(3) Uani 1 1 d .
C35 C -0.1139(12) 0.5176(12) 0.6958(9) 0.093(4) Uani 1 1 d .
H35 H -0.0659 0.4856 0.6268 0.112 Uiso 1 1 calc R
C23 C -0.2177(11) 0.8815(12) 0.4400(10) 0.082(4) Uani 1 1 d .
C24 C -0.1659(12) 0.9819(12) 0.4408(9) 0.095(4) Uani 1 1 d .
H24 H -0.2046 1.0185 0.5070 0.114 Uiso 1 1 calc R
C212 C -0.7435(13) 0.8310(12) 0.9057(10) 0.096(4) Uani 1 1 d .
H212 H -0.7883 0.8727 0.9690 0.116 Uiso 1 1 calc R
C32 C -0.2591(12) 0.6071(13) 0.8922(9) 0.106(4) Uani 1 1 d .
H32 H -0.3044 0.6397 0.9608 0.127 Uiso 1 1 calc R
C211 C -0.6185(13) 0.8641(11) 0.8233(10) 0.096(4) Uani 1 1 d .
H211 H -0.5784 0.9233 0.8329 0.115 Uiso 1 1 calc R
C28 C -0.7410(13) 0.6887(12) 0.8144(11) 0.094(4) Uani 1 1 d .
H28 H -0.7821 0.6262 0.8110 0.113 Uiso 1 1 calc R
C27 C -0.4195(13) 0.8546(15) 0.6304(11) 0.132(6) Uani 1 1 d .
H27 H -0.3926 0.9166 0.6487 0.159 Uiso 1 1 calc R
C22 C -0.1509(13) 0.8301(13) 0.3421(11) 0.104(4) Uani 1 1 d .
H22 H -0.1795 0.7593 0.3386 0.125 Uiso 1 1 calc R
C21 C -0.0420(13) 0.8817(14) 0.2490(10) 0.101(4) Uani 1 1 d .
H21 H 0.0000 0.8447 0.1829 0.121 Uiso 1 1 calc R
C31 C -0.1311(13) 0.6407(14) 0.8093(11) 0.118(5) Uani 1 1 d .
H31 H -0.0948 0.6994 0.8235 0.142 Uiso 1 1 calc R
C29 C -0.6125(12) 0.7163(13) 0.7233(10) 0.095(4) Uani 1 1 d .
H29 H -0.5686 0.6721 0.6616 0.114 Uiso 1 1 calc R
C26 C -0.3442(12) 0.8322(13) 0.5418(12) 0.116(5) Uani 1 1 d .
H26 H -0.3661 0.7642 0.5274 0.139 Uiso 1 1 calc R
H1A H 0.984(11) 0.745(10) 0.021(9) 0.09(4) Uiso 1 1 d .

loop_
_atom_site_aniso_label
_atom_site_aniso_U_11
_atom_site_aniso_U_22
_atom_site_aniso_U_33
_atom_site_aniso_U_23
_atom_site_aniso_U_13
_atom_site_aniso_U_12
I14 0.0509(4) 0.0883(6) 0.0546(5) -0.0130(3) 0.0056(3) -0.0319(3)
O1B 0.057(4) 0.093(6) 0.067(5) 0.006(4) 0.006(3) -0.028(4)
C14 0.038(5) 0.070(7) 0.051(6) -0.022(6) 0.006(4) -0.018(5)
O1A 0.049(5) 0.104(7) 0.069(5) 0.007(4) 0.004(4) -0.028(5)
N31 0.059(5) 0.118(8) 0.069(7) -0.021(6) 0.012(5) -0.049(6)
B11 0.055(7) 0.072(10) 0.046(8) -0.015(7) -0.005(6) -0.022(7)
N21 0.051(5) 0.096(8) 0.062(7) -0.009(6) 0.006(4) -0.021(5)
C12 0.031(5) 0.081(8) 0.070(7) -0.009(6) -0.002(5) -0.012(5)
C15 0.047(5) 0.069(8) 0.056(7) 0.010(6) -0.007(5) -0.019(5)
C11 0.051(6) 0.052(7) 0.040(6) 0.003(5) -0.005(4) -0.025(5)
C16 0.059(6) 0.074(8) 0.047(6) 0.009(5) -0.005(5) -0.026(6)
N22 0.053(5) 0.088(8) 0.074(7) -0.005(6) 0.008(5) -0.015(5)
C210 0.049(6) 0.098(10) 0.065(8) 0.017(7) -0.009(6) -0.019(6)
C13 0.058(6) 0.068(7) 0.056(7) 0.018(5) -0.010(5) -0.019(6)
C25 0.075(8) 0.062(8) 0.102(10) -0.006(7) 0.002(7) -0.029(6)
C36 0.062(7) 0.097(9) 0.069(9) -0.022(7) 0.000(5) -0.038(7)
C34 0.083(8) 0.116(10) 0.084(9) -0.044(8) 0.018(7) -0.065(7)
C33 0.047(5) 0.076(8) 0.055(7) -0.012(6) 0.000(5) -0.030(5)
C35 0.075(8) 0.118(11) 0.065(8) -0.044(7) 0.033(6) -0.038(7)
C23 0.054(6) 0.086(9) 0.069(8) 0.006(7) 0.007(6) -0.028(6)
C24 0.086(8) 0.088(9) 0.068(8) -0.016(7) 0.018(6) -0.022(7)
C212 0.084(8) 0.088(10) 0.077(9) -0.016(7) 0.021(7) -0.031(7)
C32 0.093(8) 0.168(13) 0.071(8) -0.066(8) 0.033(6) -0.081(9)
C211 0.092(9) 0.092(9) 0.077(9) -0.021(7) 0.016(7) -0.039(7)
C28 0.073(8) 0.108(11) 0.101(10) -0.014(8) -0.023(7) -0.039(8)
C27 0.063(8) 0.170(14) 0.078(10) 0.012(9) 0.017(7) -0.013(8)
C22 0.091(9) 0.124(11) 0.098(10) -0.020(9) -0.007(8) -0.061(8)
C21 0.087(9) 0.153(13) 0.070(9) -0.038(8) 0.001(7) -0.058(9)
C31 0.102(9) 0.185(14) 0.087(10) -0.068(10) 0.033(8) -0.098(10)
C29 0.064(7) 0.143(12) 0.072(8) -0.044(8) -0.004(6) -0.018(8)
C26 0.058(8) 0.131(12) 0.103(11) 0.013(9) -0.008(7) -0.019(8)

loop_
_atom_type_symbol
_atom_type_description
_atom_type_scat_dispersion_real
_atom_type_scat_dispersion_imag
_atom_type_scat_source
C C 0.0033 0.0016 'International Tables Vol C Tables 4.2.6.8 and 6.1.1.4'
H H 0.0000 0.0000 'International Tables Vol C Tables 4.2.6.8 and 6.1.1.4'
B B 0.0013 0.0007 'International Tables Vol C Tables 4.2.6.8 and 6.1.1.4'
N N 0.0061 0.0033 'International Tables Vol C Tables 4.2.6.8 and 6.1.1.4'
O O 0.0106 0.0060 'International Tables Vol C Tables 4.2.6.8 and 6.1.1.4'
I I -0.4742 1.8119 'International Tables Vol C Tables 4.2.6.8 and 6.1.1.4'

loop_
_geom_angle_atom_site_label_1
_geom_angle_atom_site_label_2
_geom_angle_atom_site_label_3
_geom_angle
_geom_angle_site_symmetry_1
C15 C14 C13 119.4(8) .
C15 C14 I14 122.3(6) .
C13 C14 I14 118.3(7) .
C35 N31 C31 114.5(9) .
O1B B11 O1A 128.0(9) .
O1B B11 C11 117.0(10) .
O1A B11 C11 115.0(10) .
C21 N21 C25 117.0(10) .
C11 C12 C13 122.8(8) .
C14 C15 C16 118.8(9) .
C16 C11 C12 115.3(8) .
C16 C11 B11 123.7(9) .
C12 C11 B11 120.9(9) .
C11 C16 C15 124.3(9) .
C212 N22 C28 115.7(10) .
C211 C210 C29 116.5(10) .
C211 C210 C27 120.0(13) .
C29 C210 C27 123.5(13) .
C14 C13 C12 119.4(9) .
N21 C25 C24 122.4(11) .
C36 C36 C33 127.7(13) 2_467
C33 C34 C35 119.9(10) .
C34 C33 C32 116.4(9) .
C34 C33 C36 118.9(9) .
C32 C33 C36 124.6(9) .
N31 C35 C34 125.0(10) .
C22 C23 C24 116.6(10) .
C22 C23 C26 121.7(13) .
C24 C23 C26 121.7(13) .
C23 C24 C25 118.9(11) .
N22 C212 C211 125.7(12) .
C33 C32 C31 118.9(10) .
C212 C211 C210 119.7(12) .
N22 C28 C29 123.6(12) .
C26 C27 C210 136.8(19) .
C23 C22 C21 120.1(12) .
N21 C21 C22 124.9(12) .
N31 C31 C32 125.2(11) .
C210 C29 C28 118.6(11) .
C27 C26 C23 137.8(18) .

loop_
_geom_bond_atom_site_label_1
_geom_bond_atom_site_label_2
_geom_bond_distance
_geom_bond_site_symmetry_2
I14 C14 2.121(8) .
O1B B11 1.331(13) .
C14 C15 1.373(11) .
C14 C13 1.373(12) .
O1A B11 1.334(13) .
N31 C35 1.294(12) .
N31 C31 1.312(12) .
B11 C11 1.585(12) .
N21 C21 1.282(13) .
N21 C25 1.315(12) .
C12 C11 1.369(11) .
C12 C13 1.403(11) .
C15 C16 1.387(11) .
C11 C16 1.367(12) .
N22 C212 1.303(13) .
N22 C28 1.305(13) .
C210 C211 1.355(14) .
C210 C29 1.385(15) .
C210 C27 1.498(14) .
C25 C24 1.408(13) .
C36 C36 1.261(17) 2_467
C36 C33 1.485(11) .
C34 C33 1.346(12) .
C34 C35 1.383(13) .
C33 C32 1.366(13) .
C23 C22 1.355(15) .
C23 C24 1.369(15) .
C23 C26 1.506(14) .
C212 C211 1.351(13) .
C32 C31 1.377(13) .
C28 C29 1.396(14) .
C27 C26 1.125(15) .
C22 C21 1.361(14) .
